data_1506823
loop_
_publ_author_name
'Hibbs, David E.'
'Overgaard, Jacob'
'Platts, James A.'
'Waller, Mark P.'
'Hursthouse, Michael B.'

_publ_section_title
;
 Experimental and Theoretical Charge Density Studies of
 Tetrafluorophthalonitrile and Tetrafluoroisophthalonitrile
;
_journal_issue 11
_journal_name_full 'The Journal of Physical Chemistry B'
_journal_page_first 3663
_journal_paper_doi 10.1021/jp037700l
_journal_volume 108
_journal_year 2004
_chemical_formula_moiety 'C8 F4 N2'
_chemical_formula_sum 'C8 F4 N2'
_chemical_formula_weight 200.10
_chemical_name_common tetrafluorophthalonitrile
_chemical_name_systematic
;
3,4,5,6-tetrafluoro-1,2-benzenedicarbonitrile
;
_space_group_IT_number 19
_symmetry_cell_setting orthorhombic
_symmetry_space_group_name_Hall 'P 2ac 2ab'
_symmetry_space_group_name_H-M 'P 21 21 21'
_atom_sites_solution_primary direct
_atom_sites_solution_secondary difmap
_cell_angle_alpha 90.000
_cell_angle_beta 90.000
_cell_angle_gamma 90.000
_cell_formula_units_Z 4
_cell_length_a 5.655(1)
_cell_length_b 10.644(1)
_cell_length_c 12.350(1)
_cell_measurement_reflns_used 250
_cell_measurement_temperature 100(2)
_cell_measurement_theta_max 25.7
_cell_measurement_theta_min 2.5
_cell_volume 743.37(16)
_diffrn_ambient_temperature 100(2)
_diffrn_measured_fraction_theta_full 1.00
_diffrn_measured_fraction_theta_max 1.00
_diffrn_measurement_device_type 'Bruker CCD area detector'
_diffrn_measurement_method \w-scans
_diffrn_radiation_monochromator graphite
_diffrn_radiation_source 'fine-focus sealed tube'
_diffrn_radiation_type MoK\a
_diffrn_radiation_wavelength 0.7107
_diffrn_reflns_av_R_equivalents 0.031
_diffrn_reflns_limit_h_max 11
_diffrn_reflns_limit_h_min -11
_diffrn_reflns_limit_k_max 20
_diffrn_reflns_limit_k_min -21
_diffrn_reflns_limit_l_max 24
_diffrn_reflns_limit_l_min -22
_diffrn_reflns_number 18992
_diffrn_reflns_theta_full 45.3
_diffrn_reflns_theta_max 45.3
_diffrn_reflns_theta_min 2.5
_diffrn_standards_number 0
_exptl_absorpt_coefficient_mu 0.181
_exptl_absorpt_correction_type none
_exptl_crystal_colour colorless
_exptl_crystal_density_diffrn 1.788
_exptl_crystal_description block
_exptl_crystal_F_000 392
_exptl_crystal_size_max 0.30
_exptl_crystal_size_mid 0.25
_exptl_crystal_size_min 0.25
_refine_diff_density_max 0.190
_refine_diff_density_min -0.199
_refine_diff_density_rms 0.038
_refine_ls_extinction_coef 0
_refine_ls_extinction_expression none
_refine_ls_goodness_of_fit_ref 0.93
_refine_ls_matrix_type full
_refine_ls_number_parameters 89
_refine_ls_number_reflns 2060
_refine_ls_number_restraints 0
_refine_ls_restrained_S_all 0.93
_refine_ls_R_factor_all 0.031
_refine_ls_R_factor_gt 0.031
_refine_ls_shift/su_max 0.000
_refine_ls_shift/su_mean 0.000
_refine_ls_structure_factor_coef F
_refine_ls_weighting_details 'calc w=1/[\s^2^(Fo^2^)]'
_refine_ls_weighting_scheme calc
_reflns_number_gt 2060
_reflns_number_total 2065
_reflns_threshold_expression >1sigma(I)
_cod_data_source_file jp037700lsi20031203_103246.cif
_cod_data_source_block tfpn
_cod_original_cell_volume 743.4(5)
_cod_database_code 1506823

loop_
_symmetry_equiv_pos_site_id
_symmetry_equiv_pos_as_xyz
1 +X,+Y,+Z
2 1/2-X,-Y,1/2+Z
3 -X,1/2+Y,1/2-Z
4 1/2+X,1/2-Y,-Z

loop_
_atom_local_axes_label
_atom_local_axes_atom0
_atom_local_axes_ax1
_atom_local_axes_atom1
_atom_local_axes_atom2
_atom_local_axes_ax2
F(3) C(3) Z F(3) C(4) Y
F(4) C(4) Z F(4) C(5) Y
F(5) C(5) -Z F(5) C(4) Y
F(6) C(6) -Z F(6) C(5) Y
N(1) C(11) Z N(1) C(2) Y
N(2) C(22) -Z N(2) C(1) Y
C(1) C(11) X C(1) C(2) Y
C(2) C(22) -X C(2) C(1) Y
C(3) F(3) Z C(3) C(4) X
C(4) F(4) Z C(4) C(5) X
C(5) F(5) -Z C(5) C(4) X
C(6) F(6) -Z C(6) C(5) X
C(11) C(1) Z C(11) C(2) Y
C(22) C(2) -Z C(22) C(1) Y

loop_
_atom_rho_multipole_label
_atom_rho_multipole_coeff_Pv
_atom_rho_multipole_coeff_P00
_atom_rho_multipole_coeff_P11
_atom_rho_multipole_coeff_P1-1
_atom_rho_multipole_coeff_P10
_atom_rho_multipole_coeff_P20
_atom_rho_multipole_coeff_P21
_atom_rho_multipole_coeff_P2-1
_atom_rho_multipole_coeff_P22
_atom_rho_multipole_coeff_P2-2
_atom_rho_multipole_coeff_P30
_atom_rho_multipole_coeff_P31
_atom_rho_multipole_coeff_P3-1
_atom_rho_multipole_coeff_P32
_atom_rho_multipole_coeff_P3-2
_atom_rho_multipole_coeff_P33
_atom_rho_multipole_coeff_P3-3
_atom_rho_multipole_coeff_P40
_atom_rho_multipole_coeff_P41
_atom_rho_multipole_coeff_P4-1
_atom_rho_multipole_coeff_P42
_atom_rho_multipole_coeff_P4-2
_atom_rho_multipole_coeff_P43
_atom_rho_multipole_coeff_P4-3
_atom_rho_multipole_coeff_P44
_atom_rho_multipole_coeff_P4-4
_atom_rho_multipole_kappa_prime
_atom_rho_multipole_kappa_dprime0
_atom_rho_multipole_kappa_dprime1
_atom_rho_multipole_kappa_dprime2
_atom_rho_multipole_kappa_dprime3
_atom_rho_multipole_kappa_dprime4
F(3) 6.968(17) 0.00 0.00 0.00 -0.001(9) -0.074(13) 0.00 0.00 -0.042(14) 0.00 0.02(2) 0.00 0.00 0.04(2) 0.00 0.00 0.00 0.00 0.00 0.00 0.00 0.00 0.00 0.00 0.00 0.00 0.974(2) 1.00 1.00 1.00 1.00 1.00
F(4) 6.991(18) 0.00 0.00 0.00 0.082(10) 0.018(15) 0.00 0.00 -0.005(13) 0.00 0.06(2) 0.00 0.00 0.003(19) 0.00 0.00 0.00 0.00 0.00 0.00 0.00 0.00 0.00 0.00 0.00 0.00 0.974(2) 1.00 1.00 1.00 1.00 1.00
F(5) 6.99 0.00 0.00 0.00 0.08 0.02 0.00 0.00 -0.01 0.00 0.06 0.00 0.00 0.00 0.00 0.00 0.00 0.00 0.00 0.00 0.00 0.00 0.00 0.00 0.00 0.00 0.974(2) 1.00 1.00 1.00 1.00 1.00
F(6) 6.97 0.00 0.00 0.00 0.00 -0.07 0.00 0.00 -0.04 0.00 0.02 0.00 0.00 0.04 0.00 0.00 0.00 0.00 0.00 0.00 0.00 0.00 0.00 0.00 0.00 0.00 0.974(2) 1.00 1.00 1.00 1.00 1.00
N(1) 4.88(6) 0.00 0.00 0.00 0.02(2) 0.22(2) 0.00 0.00 0.005(14) 0.00 0.07(2) 0.00 0.00 0.00(2) 0.00 0.00 0.00 0.00 0.00 0.00 0.00 0.00 0.00 0.00 0.00 0.00 0.984(5) 1.00 1.00 1.00 1.00 1.00
N(2) 4.88 0.00 0.00 0.00 0.02 0.22 0.00 0.00 0.00 0.00 0.07 0.00 0.00 0.00 0.00 0.00 0.00 0.00 0.00 0.00 0.00 0.00 0.00 0.00 0.00 0.00 0.984(5) 1.00 1.00 1.00 1.00 1.00
C(1) 3.98(3) 0.00 -0.088(17) -0.043(8) 0.00 -0.202(15) 0.00 0.00 -0.074(16) 0.033(12) 0.00 0.029(17) 0.059(14) 0.00 0.00 0.22(2) -0.027(19) 0.00 0.00 0.00 0.00 0.00 0.00 0.00 0.00 0.00 0.974(4) 1.00 1.00 1.00 1.00 1.00
C(2) 3.98 0.00 -0.09 -0.04 0.00 -0.20 0.00 0.00 -0.07 0.03 0.00 0.03 0.06 0.00 0.00 0.22 -0.03 0.00 0.00 0.00 0.00 0.00 0.00 0.00 0.00 0.00 0.974(4) 1.00 1.00 1.00 1.00 1.00
C(3) 3.88(3) 0.00 0.00 0.00 -0.070(13) 0.033(17) 0.00 0.00 0.210(14) 0.00 0.27(2) 0.00 0.00 -0.14(2) 0.00 0.00 0.00 0.00 0.00 0.00 0.00 0.00 0.00 0.00 0.00 0.00 0.974(4) 1.00 1.00 1.00 1.00 1.00
C(4) 3.96(2) 0.00 0.00 0.00 -0.108(12) 0.008(16) 0.00 0.00 0.124(11) 0.00 0.16(2) 0.00 0.00 -0.109(17) 0.00 0.00 0.00 0.00 0.00 0.00 0.00 0.00 0.00 0.00 0.00 0.00 0.974(4) 1.00 1.00 1.00 1.00 1.00
C(5) 3.96 0.00 0.00 0.00 -0.11 0.01 0.00 0.00 0.12 0.00 0.16 0.00 0.00 -0.11 0.00 0.00 0.00 0.00 0.00 0.00 0.00 0.00 0.00 0.00 0.00 0.00 0.974(4) 1.00 1.00 1.00 1.00 1.00
C(6) 3.88 0.00 0.00 0.00 -0.07 0.03 0.00 0.00 0.21 0.00 0.27 0.00 0.00 -0.14 0.00 0.00 0.00 0.00 0.00 0.00 0.00 0.00 0.00 0.00 0.00 0.00 0.974(4) 1.00 1.00 1.00 1.00 1.00
C(11) 4.34(7) 0.00 0.00 0.00 -0.17(3) 0.37(3) 0.00 0.00 0.019(13) 0.00 0.08(3) 0.00 0.00 0.06(2) 0.00 0.00 0.00 0.00 0.00 0.00 0.00 0.00 0.00 0.00 0.00 0.00 0.954(6) 1.00 1.00 1.00 1.00 1.00
C(22) 4.34 0.00 0.00 0.00 -0.17 0.37 0.00 0.00 0.02 0.00 0.08 0.00 0.00 0.06 0.00 0.00 0.00 0.00 0.00 0.00 0.00 0.00 0.00 0.00 0.00 0.00 0.954(6) 1.00 1.00 1.00 1.00 1.00

loop_
_atom_site_aniso_label
_atom_site_aniso_U_11
_atom_site_aniso_U_22
_atom_site_aniso_U_33
_atom_site_aniso_U_12
_atom_site_aniso_U_13
_atom_site_aniso_U_23
F(3) 0.0376(5) 0.0193(3) 0.0251(3) 0.0018(4) 0.0005(4) 0.0053(2)
F(4) 0.0314(4) 0.0302(4) 0.0246(3) 0.0141(3) 0.0010(4) -0.0021(3)
F(5) 0.0265(4) 0.0348(4) 0.0224(3) -0.0004(4) 0.0085(3) 0.0006(3)
F(6) 0.0347(4) 0.0215(3) 0.0227(4) 0.0004(4) 0.0035(4) 0.0066(3)
N(1) 0.0333(7) 0.0316(6) 0.0268(5) 0.0142(5) 0.0010(6) -0.0027(5)
N(2) 0.0253(6) 0.0406(6) 0.0245(5) -0.0036(7) 0.0060(4) 0.0024(5)
C(1) 0.0193(4) 0.0181(4) 0.0160(4) 0.0012(3) 0.0002(4) 0.0006(3)
C(2) 0.0197(4) 0.0183(4) 0.0152(4) -0.0010(4) 0.0006(3) 0.0008(3)
C(3) 0.0235(5) 0.0174(4) 0.0163(4) 0.0009(4) -0.0009(4) 0.0012(3)
C(4) 0.0215(5) 0.0212(4) 0.0183(5) 0.0040(3) -0.0003(4) -0.0010(4)
C(5) 0.0193(5) 0.0234(5) 0.0165(5) -0.0002(4) 0.0021(3) -0.0008(3)
C(6) 0.0218(5) 0.0193(4) 0.0153(5) 0.0002(4) 0.0010(4) 0.0017(3)
C(11) 0.0248(7) 0.0220(6) 0.0192(5) 0.0057(5) 0.0006(6) -0.0022(5)
C(22) 0.0227(6) 0.0256(6) 0.0180(5) -0.0029(6) 0.0025(4) 0.0003(5)

loop_
_atom_site_label
_atom_site_fract_x
_atom_site_fract_y
_atom_site_fract_z
_atom_site_occupancy
_atom_site_U_iso_or_equiv
F(3) 0.09448 -0.18045 0.49255 1.0000 0.027
F(4) 0.4384(1) -0.1479(1) 0.3440(1) 1.0000 0.029
F(5) 0.4388(1) 0.0586(1) 0.2156(1) 1.0000 0.028
F(6) 0.0963(1) 0.2340(1) 0.2369(1) 1.0000 0.026
N(1) -0.4197(2) 0.2818(1) 0.3968(1) 1.0000 0.031
N(2) -0.4221(2) -0.0172(1) 0.5835(1) 1.0000 0.030
C(1) -0.0860(2) 0.1176(1) 0.3761(1) 1.0000 0.018
C(2) -0.0868(2) 0.0098(1) 0.4428(1) 1.0000 0.018
C(3) 0.0911(2) -0.0788(1) 0.4310(1) 1.0000 0.019
C(4) 0.2683(2) -0.0627(1) 0.3541(1) 1.0000 0.020
C(5) 0.2689(2) 0.0431(1) 0.2885(1) 1.0000 0.020
C(6) 0.0917(2) 0.1327(1) 0.2999(1) 1.0000 0.019
C(11) -0.2660(2) 0.2104(1) 0.3872(1) 1.0000 0.022
C(22) -0.2685(2) -0.0063(1) 0.5215(1) 1.0000 0.022

loop_
_atom_type_symbol
_atom_type_description
_atom_type_scat_dispersion_real
_atom_type_scat_dispersion_imag
_atom_type_scat_source
F F 0.0170 0.0100 'International Tables Vol C Tables 4.2.6.8 and 6.1.1.4'
N N 0.0060 0.0030 'International Tables Vol C Tables 4.2.6.8 and 6.1.1.4'
C C 0.0030 0.0020 'International Tables Vol C Tables 4.2.6.8 and 6.1.1.4'

loop_
_geom_angle_atom_site_label_1
_geom_angle_atom_site_label_2
_geom_angle_atom_site_label_3
_geom_angle
_geom_angle_site_symmetry_1
_geom_angle_site_symmetry_2
_geom_angle_site_symmetry_3
_geom_angle_publ_flag
C(2) C(1) C(6) 119.49(11) 1_555 1_555 1_555 yes
C(2) C(1) C(11) 120.32(11) 1_555 1_555 1_555 yes
C(6) C(1) C(11) 120.19(10) 1_555 1_555 1_555 yes
C(1) C(2) C(3) 119.27(11) 1_555 1_555 1_555 yes
C(1) C(2) C(22) 119.85(12) 1_555 1_555 1_555 yes
C(3) C(2) C(22) 120.88(11) 1_555 1_555 1_555 yes
F(3) C(3) C(2) 120.42(10) 1_555 1_555 1_555 yes
F(3) C(3) C(4) 118.85(11) 1_555 1_555 1_555 yes
C(2) C(3) C(4) 120.73(10) 1_555 1_555 1_555 yes
F(4) C(4) C(3) 120.12(10) 1_555 1_555 1_555 yes
F(4) C(4) C(5) 119.88(11) 1_555 1_555 1_555 yes
C(3) C(4) C(5) 119.99(12) 1_555 1_555 1_555 yes
F(5) C(5) C(4) 119.91(11) 1_555 1_555 1_555 yes
F(5) C(5) C(6) 120.35(11) 1_555 1_555 1_555 yes
C(4) C(5) C(6) 119.74(11) 1_555 1_555 1_555 yes
F(6) C(6) C(1) 120.36(11) 1_555 1_555 1_555 yes
F(6) C(6) C(5) 118.86(11) 1_555 1_555 1_555 yes
C(1) C(6) C(5) 120.78(10) 1_555 1_555 1_555 yes
N(1) C(11) C(1) 177.03(13) 1_555 1_555 1_555 yes
N(2) C(22) C(2) 177.67(14) 1_555 1_555 1_555 yes

loop_
_geom_bond_atom_site_label_1
_geom_bond_atom_site_label_2
_geom_bond_distance
_geom_bond_site_symmetry_1
_geom_bond_site_symmetry_2
_geom_bond_publ_flag
F(3) C(3) 1.3225(10) 1_555 1_555 yes
F(4) C(4) 1.3273(13) 1_555 1_555 yes
F(5) C(5) 1.3270(13) 1_555 1_555 yes
F(6) C(6) 1.3303(11) 1_555 1_555 yes
N(1) C(11) 1.1605(15) 1_555 1_555 yes
N(2) C(22) 1.1640(15) 1_555 1_555 yes
C(1) C(2) 1.4125(14) 1_555 1_555 yes
C(1) C(6) 1.3863(16) 1_555 1_555 yes
C(1) C(11) 1.4248(16) 1_555 1_555 yes
C(2) C(3) 1.3864(16) 1_555 1_555 yes
C(2) C(22) 1.4247(16) 1_555 1_555 yes
C(3) C(4) 1.3913(16) 1_555 1_555 yes
C(4) C(5) 1.3874(14) 1_555 1_555 yes
C(5) C(6) 1.3905(16) 1_555 1_555 yes
